data_1520372
loop_
_publ_author_name
'Marr, Andrew'
'Penn-Kook, Annie'
'Lacroix, Sophie'
'Horton, Peter N.'
'Hursthouse, Michael B.'

_publ_section_title
;
 C18H29N2Cl2Ir
;
_journal_name_full 'Crystal Structure Report Archive'
_journal_page_first 701
_journal_year 2009
_chemical_formula_sum 'C18 H29 Cl2 Ir N2'
_chemical_formula_weight 536.53
_space_group_IT_number 14
_symmetry_cell_setting monoclinic
_symmetry_space_group_name_Hall '-P 2ybc'
_symmetry_space_group_name_H-M 'P 1 21/c 1'
_atom_sites_solution_hydrogens geom
_atom_sites_solution_primary direct
_atom_sites_solution_secondary difmap
_cell_angle_alpha 90.00
_cell_angle_beta 110.1450(10)
_cell_angle_gamma 90.00
_cell_formula_units_Z 4
_cell_length_a 13.2510(2)
_cell_length_b 8.7390(2)
_cell_length_c 17.9308(4)
_cell_measurement_reflns_used 4657
_cell_measurement_temperature 120(2)
_cell_measurement_theta_max 27.485
_cell_measurement_theta_min 2.910
_cell_volume 1949.37(7)
_computing_cell_refinement 'DENZO (Otwinowski & Minor, 1997) & COLLECT (Hooft, R.W.W., 1998)'
_computing_data_collection 'COLLECT (Hooft, R.W.W., 1998)'
_computing_data_reduction 'DENZO (Otwinowski & Minor, 1997) & COLLECT (Hooft, R.W.W., 1998)'
_computing_molecular_graphics 'ORTEP3 for Windows (Farrugia, 1997)'
_computing_publication_material 'WinGX (Farrugia, 1999)'
_computing_structure_refinement 'SHELXL-97 (Sheldrick, 1997b)'
_computing_structure_solution 'SHELXS-97 (Sheldrick, 1997a)'
_diffrn_ambient_temperature 120(2)
_diffrn_detector_area_resol_mean 9.091
_diffrn_measured_fraction_theta_full 0.998
_diffrn_measured_fraction_theta_max 0.998
_diffrn_measurement_device_type 'Bruker-Nonius Roper CCD camera on \k-goniostat'
_diffrn_measurement_method '\f & \w scans'
_diffrn_radiation_monochromator graphite
_diffrn_radiation_source 'Bruker-Nonius FR591 rotating anode'
_diffrn_radiation_type MoK\a
_diffrn_radiation_wavelength 0.71073
_diffrn_reflns_av_R_equivalents 0.0430
_diffrn_reflns_av_sigmaI/netI 0.0407
_diffrn_reflns_limit_h_max 17
_diffrn_reflns_limit_h_min -17
_diffrn_reflns_limit_k_max 11
_diffrn_reflns_limit_k_min -11
_diffrn_reflns_limit_l_max 23
_diffrn_reflns_limit_l_min -23
_diffrn_reflns_number 22487
_diffrn_reflns_theta_full 27.48
_diffrn_reflns_theta_max 27.48
_diffrn_reflns_theta_min 3.31
_exptl_absorpt_coefficient_mu 7.124
_exptl_absorpt_correction_T_max 0.6745
_exptl_absorpt_correction_T_min 0.3299
_exptl_absorpt_correction_type multi-scan
_exptl_absorpt_process_details 'SADABS 2007/2 (Sheldrick, G.M., 2007)'
_exptl_crystal_colour yellow
_exptl_crystal_density_diffrn 1.828
_exptl_crystal_density_method 'not measured'
_exptl_crystal_description 'Cut Slab'
_exptl_crystal_F_000 1048
_exptl_crystal_size_max 0.20
_exptl_crystal_size_mid 0.12
_exptl_crystal_size_min 0.06
_refine_diff_density_max 0.833
_refine_diff_density_min -1.040
_refine_diff_density_rms 0.131
_refine_ls_extinction_method none
_refine_ls_goodness_of_fit_ref 1.105
_refine_ls_hydrogen_treatment constr
_refine_ls_matrix_type full
_refine_ls_number_parameters 215
_refine_ls_number_reflns 4469
_refine_ls_number_restraints 0
_refine_ls_restrained_S_all 1.105
_refine_ls_R_factor_all 0.0298
_refine_ls_R_factor_gt 0.0239
_refine_ls_shift/su_max 0.003
_refine_ls_shift/su_mean 0.000
_refine_ls_structure_factor_coef Fsqd
_refine_ls_weighting_details 'calc w=1/[\s^2^(Fo^2^)+(0.0010P)^2^+1.4428P] where P=(Fo^2^+2Fc^2^)/3'
_refine_ls_weighting_scheme calc
_refine_ls_wR_factor_gt 0.0448
_refine_ls_wR_factor_ref 0.0470
_reflns_number_gt 3984
_reflns_number_total 4469
_reflns_threshold_expression >2sigma(I)
_cod_data_source_file eCrystal-701.cif
_cod_data_source_block 2009src0359
_cod_depositor_comments
;
Citation :
Marr, Andrew and Penn-Kook, Annie and Lacroix, Sophie and 
Horton, Peter N. and Hursthouse, Michael B. (2009) 
University of Southampton, Crystal Structure Report Archive. 
(doi:10.5258/ecrystals/701)

More at:
http://ecrystals.chem.soton.ac.uk/701/
;
_cod_original_sg_symbol_H-M P2(1)/c
_cod_database_code 1520372

loop_
_symmetry_equiv_pos_as_xyz
'x, y, z'
'-x, y+1/2, -z+1/2'
'-x, -y, -z'
'x, -y-1/2, z-1/2'

loop_
_atom_site_label
_atom_site_type_symbol
_atom_site_fract_x
_atom_site_fract_y
_atom_site_fract_z
_atom_site_U_iso_or_equiv
_atom_site_adp_type
_atom_site_occupancy
_atom_site_symmetry_multiplicity
_atom_site_calc_flag
_atom_site_refinement_flags
_atom_site_disorder_assembly
_atom_site_disorder_group
Cl1 Cl 0.30885(6) 1.03064(9) 0.81001(6) 0.0317(2) Uani 1 1 d . . .
Cl2 Cl 0.20480(6) 0.89167(9) 0.93765(5) 0.02420(18) Uani 1 1 d . . .
Ir1 Ir 0.294994(8) 0.773717(13) 0.855843(7) 0.01458(5) Uani 1 1 d . . .
C1 C 0.1550(3) 0.7356(3) 0.7637(2) 0.0191(7) Uani 1 1 d . . .
C2 C -0.0092(3) 0.6443(4) 0.6894(2) 0.0296(8) Uani 1 1 d . . .
H2 H -0.0789 0.6009 0.6757 0.036 Uiso 1 1 calc R . .
C3 C 0.0382(3) 0.6928(5) 0.6396(2) 0.0358(9) Uani 1 1 d . . .
H3 H 0.0092 0.6884 0.5833 0.043 Uiso 1 1 calc R . .
C4 C 0.2151(3) 0.8059(6) 0.6491(2) 0.0446(11) Uani 1 1 d . . .
H4A H 0.2758 0.8546 0.6900 0.067 Uiso 1 1 calc R . .
H4B H 0.1801 0.8804 0.6074 0.067 Uiso 1 1 calc R . .
H4C H 0.2412 0.7193 0.6261 0.067 Uiso 1 1 calc R . .
C5 C 0.0387(2) 0.6255(4) 0.8357(2) 0.0234(7) Uani 1 1 d . . .
H5A H 0.1031 0.6417 0.8835 0.028 Uiso 1 1 calc R . .
H5B H 0.0205 0.5152 0.8326 0.028 Uiso 1 1 calc R . .
C6 C -0.0540(3) 0.7170(4) 0.8435(2) 0.0244(8) Uani 1 1 d . . .
H6A H -0.1216 0.6839 0.8019 0.029 Uiso 1 1 calc R . .
H6B H -0.0430 0.8267 0.8347 0.029 Uiso 1 1 calc R . .
C7 C -0.0647(3) 0.6972(5) 0.9247(2) 0.0383(10) Uani 1 1 d . . .
H7A H -0.0727 0.5870 0.9343 0.046 Uiso 1 1 calc R . .
H7B H 0.0018 0.7339 0.9660 0.046 Uiso 1 1 calc R . .
C8 C -0.1602(3) 0.7836(5) 0.9324(2) 0.0425(11) Uani 1 1 d . . .
H8A H -0.1515 0.8932 0.9249 0.064 Uiso 1 1 calc R . .
H8B H -0.1641 0.7660 0.9852 0.064 Uiso 1 1 calc R . .
H8C H -0.2264 0.7472 0.8918 0.064 Uiso 1 1 calc R . .
N1 N 0.06284(19) 0.6695(3) 0.76533(16) 0.0203(6) Uani 1 1 d . . .
N2 N 0.1380(2) 0.7511(3) 0.68473(18) 0.0288(7) Uani 1 1 d . . .
C11 C 0.3579(2) 0.5554(3) 0.8390(2) 0.0190(7) Uani 1 1 d . . .
C12 C 0.3467(2) 0.5600(3) 0.9159(2) 0.0192(7) Uani 1 1 d . . .
C13 C 0.4225(2) 0.6746(4) 0.96317(18) 0.0171(7) Uani 1 1 d . . .
C14 C 0.4728(2) 0.7445(3) 0.9145(2) 0.0185(7) Uani 1 1 d . . .
C15 C 0.4326(2) 0.6728(4) 0.8364(2) 0.0205(7) Uani 1 1 d . . .
C16 C 0.3041(3) 0.4432(4) 0.7740(2) 0.0320(9) Uani 1 1 d . . .
H16A H 0.3003 0.4865 0.7227 0.048 Uiso 1 1 calc R . .
H16B H 0.2313 0.4218 0.7735 0.048 Uiso 1 1 calc R . .
H16C H 0.3457 0.3479 0.7834 0.048 Uiso 1 1 calc R . .
C17 C 0.2847(3) 0.4502(4) 0.9478(2) 0.0329(9) Uani 1 1 d . . .
H17A H 0.2264 0.4048 0.9035 0.049 Uiso 1 1 calc R . .
H17B H 0.2544 0.5048 0.9829 0.049 Uiso 1 1 calc R . .
H17C H 0.3328 0.3691 0.9777 0.049 Uiso 1 1 calc R . .
C18 C 0.4390(3) 0.7082(4) 1.0487(2) 0.0266(8) Uani 1 1 d . . .
H18A H 0.5029 0.7725 1.0712 0.040 Uiso 1 1 calc R . .
H18B H 0.4489 0.6120 1.0785 0.040 Uiso 1 1 calc R . .
H18C H 0.3760 0.7620 1.0523 0.040 Uiso 1 1 calc R . .
C19 C 0.5543(2) 0.8710(4) 0.9359(2) 0.0263(8) Uani 1 1 d . . .
H19A H 0.5703 0.8998 0.9916 0.039 Uiso 1 1 calc R . .
H19B H 0.5256 0.9598 0.9018 0.039 Uiso 1 1 calc R . .
H19C H 0.6203 0.8360 0.9282 0.039 Uiso 1 1 calc R . .
C20 C 0.4778(3) 0.7014(4) 0.7717(2) 0.0311(8) Uani 1 1 d . . .
H20A H 0.5502 0.6578 0.7870 0.047 Uiso 1 1 calc R . .
H20B H 0.4812 0.8118 0.7635 0.047 Uiso 1 1 calc R . .
H20C H 0.4315 0.6533 0.7225 0.047 Uiso 1 1 calc R . .

loop_
_atom_site_aniso_label
_atom_site_aniso_U_11
_atom_site_aniso_U_22
_atom_site_aniso_U_33
_atom_site_aniso_U_23
_atom_site_aniso_U_13
_atom_site_aniso_U_12
Cl1 0.0235(4) 0.0183(4) 0.0484(6) 0.0127(4) 0.0062(4) 0.0007(3)
Cl2 0.0167(4) 0.0260(4) 0.0263(5) -0.0071(3) 0.0029(3) 0.0058(3)
Ir1 0.01120(7) 0.01160(8) 0.01919(8) 0.00107(5) 0.00299(5) 0.00152(4)
C1 0.0174(17) 0.0158(17) 0.0212(19) 0.0002(13) 0.0031(14) 0.0065(12)
C2 0.0217(17) 0.030(2) 0.026(2) -0.0123(16) -0.0063(15) 0.0037(15)
C3 0.029(2) 0.050(2) 0.018(2) -0.0082(17) -0.0048(16) 0.0091(18)
C4 0.040(2) 0.067(3) 0.029(2) 0.018(2) 0.0149(19) 0.014(2)
C5 0.0167(16) 0.0186(17) 0.031(2) 0.0016(14) 0.0040(14) -0.0005(13)
C6 0.0172(17) 0.028(2) 0.025(2) -0.0006(14) 0.0043(15) -0.0008(14)
C7 0.0230(19) 0.061(3) 0.031(2) 0.0052(19) 0.0095(17) -0.0027(18)
C8 0.026(2) 0.074(3) 0.032(2) 0.003(2) 0.0157(18) 0.0020(19)
N1 0.0165(13) 0.0180(14) 0.0212(15) -0.0044(12) -0.0001(11) 0.0019(11)
N2 0.0240(17) 0.0405(18) 0.0181(17) 0.0023(13) 0.0025(13) 0.0069(13)
C11 0.0152(15) 0.0135(16) 0.0252(19) 0.0003(13) 0.0030(13) 0.0051(12)
C12 0.0143(15) 0.0121(16) 0.029(2) 0.0067(13) 0.0045(14) 0.0052(12)
C13 0.0116(14) 0.0165(16) 0.0201(18) 0.0030(13) 0.0014(12) 0.0060(13)
C14 0.0100(15) 0.0150(16) 0.028(2) 0.0013(13) 0.0032(14) 0.0065(12)
C15 0.0187(16) 0.0150(16) 0.029(2) 0.0002(14) 0.0095(14) 0.0054(13)
C16 0.0311(19) 0.0202(19) 0.037(2) -0.0075(16) 0.0022(17) 0.0027(15)
C17 0.0221(18) 0.026(2) 0.051(3) 0.0176(17) 0.0131(17) 0.0038(15)
C18 0.0237(18) 0.028(2) 0.026(2) 0.0023(15) 0.0063(15) 0.0075(15)
C19 0.0163(16) 0.0187(18) 0.042(2) -0.0007(15) 0.0070(15) 0.0020(13)
C20 0.031(2) 0.036(2) 0.030(2) -0.0009(16) 0.0154(17) 0.0082(17)

loop_
_atom_type_symbol
_atom_type_description
_atom_type_scat_dispersion_real
_atom_type_scat_dispersion_imag
_atom_type_scat_source
C C 0.0033 0.0016 'International Tables Vol C Tables 4.2.6.8 and 6.1.1.4'
H H 0.0000 0.0000 'International Tables Vol C Tables 4.2.6.8 and 6.1.1.4'
N N 0.0061 0.0033 'International Tables Vol C Tables 4.2.6.8 and 6.1.1.4'
Cl Cl 0.1484 0.1585 'International Tables Vol C Tables 4.2.6.8 and 6.1.1.4'
Ir Ir -1.4442 7.9887 'International Tables Vol C Tables 4.2.6.8 and 6.1.1.4'

loop_
_geom_angle_atom_site_label_1
_geom_angle_atom_site_label_2
_geom_angle_atom_site_label_3
_geom_angle
_geom_angle_site_symmetry_1
_geom_angle_site_symmetry_3
C1 Ir1 C11 91.71(12) . .
C1 Ir1 C12 107.93(12) . .
C11 Ir1 C12 39.11(12) . .
C1 Ir1 C15 112.65(13) . .
C11 Ir1 C15 39.04(12) . .
C12 Ir1 C15 65.43(12) . .
C1 Ir1 C14 151.28(13) . .
C11 Ir1 C14 64.39(11) . .
C12 Ir1 C14 64.09(11) . .
C15 Ir1 C14 38.64(12) . .
C1 Ir1 C13 146.50(12) . .
C11 Ir1 C13 64.16(12) . .
C12 Ir1 C13 38.80(11) . .
C15 Ir1 C13 63.51(12) . .
C14 Ir1 C13 36.52(12) . .
C1 Ir1 Cl2 93.40(9) . .
C11 Ir1 Cl2 139.59(9) . .
C12 Ir1 Cl2 101.86(9) . .
C15 Ir1 Cl2 153.26(9) . .
C14 Ir1 Cl2 115.04(9) . .
C13 Ir1 Cl2 91.58(8) . .
C1 Ir1 Cl1 91.75(9) . .
C11 Ir1 Cl1 134.38(9) . .
C12 Ir1 Cl1 158.32(8) . .
C15 Ir1 Cl1 99.05(9) . .
C14 Ir1 Cl1 94.28(8) . .
C13 Ir1 Cl1 121.67(8) . .
Cl2 Ir1 Cl1 85.51(3) . .
N1 C1 N2 103.7(3) . .
N1 C1 Ir1 128.6(2) . .
N2 C1 Ir1 127.1(2) . .
C3 C2 N1 106.6(3) . .
C3 C2 H2 126.7 . .
N1 C2 H2 126.7 . .
C2 C3 N2 107.6(3) . .
C2 C3 H3 126.2 . .
N2 C3 H3 126.2 . .
N2 C4 H4A 109.5 . .
N2 C4 H4B 109.5 . .
H4A C4 H4B 109.5 . .
N2 C4 H4C 109.5 . .
H4A C4 H4C 109.5 . .
H4B C4 H4C 109.5 . .
N1 C5 C6 111.6(3) . .
N1 C5 H5A 109.3 . .
C6 C5 H5A 109.3 . .
N1 C5 H5B 109.3 . .
C6 C5 H5B 109.3 . .
H5A C5 H5B 108.0 . .
C5 C6 C7 112.0(3) . .
C5 C6 H6A 109.2 . .
C7 C6 H6A 109.2 . .
C5 C6 H6B 109.2 . .
C7 C6 H6B 109.2 . .
H6A C6 H6B 107.9 . .
C8 C7 C6 112.6(3) . .
C8 C7 H7A 109.1 . .
C6 C7 H7A 109.1 . .
C8 C7 H7B 109.1 . .
C6 C7 H7B 109.1 . .
H7A C7 H7B 107.8 . .
C7 C8 H8A 109.5 . .
C7 C8 H8B 109.5 . .
H8A C8 H8B 109.5 . .
C7 C8 H8C 109.5 . .
H8A C8 H8C 109.5 . .
H8B C8 H8C 109.5 . .
C1 N1 C2 111.5(3) . .
C1 N1 C5 126.7(3) . .
C2 N1 C5 121.8(3) . .
C1 N2 C3 110.7(3) . .
C1 N2 C4 126.7(3) . .
C3 N2 C4 122.4(3) . .
C12 C11 C15 108.1(3) . .
C12 C11 C16 125.8(3) . .
C15 C11 C16 126.0(3) . .
C12 C11 Ir1 70.54(17) . .
C15 C11 Ir1 71.06(17) . .
C16 C11 Ir1 125.9(2) . .
C11 C12 C13 107.3(3) . .
C11 C12 C17 126.8(3) . .
C13 C12 C17 125.0(3) . .
C11 C12 Ir1 70.34(17) . .
C13 C12 Ir1 74.48(17) . .
C17 C12 Ir1 128.8(2) . .
C14 C13 C12 108.4(3) . .
C14 C13 C18 127.9(3) . .
C12 C13 C18 123.7(3) . .
C14 C13 Ir1 71.27(17) . .
C12 C13 Ir1 66.73(16) . .
C18 C13 Ir1 126.9(2) . .
C13 C14 C15 108.3(3) . .
C13 C14 C19 127.9(3) . .
C15 C14 C19 123.7(3) . .
C13 C14 Ir1 72.21(17) . .
C15 C14 Ir1 67.71(17) . .
C19 C14 Ir1 125.8(2) . .
C11 C15 C14 107.7(3) . .
C11 C15 C20 127.4(3) . .
C14 C15 C20 124.1(3) . .
C11 C15 Ir1 69.91(17) . .
C14 C15 Ir1 73.65(17) . .
C20 C15 Ir1 129.9(2) . .
C11 C16 H16A 109.5 . .
C11 C16 H16B 109.5 . .
H16A C16 H16B 109.5 . .
C11 C16 H16C 109.5 . .
H16A C16 H16C 109.5 . .
H16B C16 H16C 109.5 . .
C12 C17 H17A 109.5 . .
C12 C17 H17B 109.5 . .
H17A C17 H17B 109.5 . .
C12 C17 H17C 109.5 . .
H17A C17 H17C 109.5 . .
H17B C17 H17C 109.5 . .
C13 C18 H18A 109.5 . .
C13 C18 H18B 109.5 . .
H18A C18 H18B 109.5 . .
C13 C18 H18C 109.5 . .
H18A C18 H18C 109.5 . .
H18B C18 H18C 109.5 . .
C14 C19 H19A 109.5 . .
C14 C19 H19B 109.5 . .
H19A C19 H19B 109.5 . .
C14 C19 H19C 109.5 . .
H19A C19 H19C 109.5 . .
H19B C19 H19C 109.5 . .
C15 C20 H20A 109.5 . .
C15 C20 H20B 109.5 . .
H20A C20 H20B 109.5 . .
C15 C20 H20C 109.5 . .
H20A C20 H20C 109.5 . .
H20B C20 H20C 109.5 . .

loop_
_geom_bond_atom_site_label_1
_geom_bond_atom_site_label_2
_geom_bond_distance
_geom_bond_site_symmetry_2
Cl1 Ir1 2.4196(8) .
Cl2 Ir1 2.4188(8) .
Ir1 C1 2.042(3) .
Ir1 C11 2.144(3) .
Ir1 C12 2.147(3) .
Ir1 C15 2.159(3) .
Ir1 C14 2.239(3) .
Ir1 C13 2.252(3) .
C1 N1 1.361(4) .
C1 N2 1.362(4) .
C2 C3 1.326(5) .
C2 N1 1.385(4) .
C2 H2 0.9500 .
C3 N2 1.388(5) .
C3 H3 0.9500 .
C4 N2 1.459(5) .
C4 H4A 0.9800 .
C4 H4B 0.9800 .
C4 H4C 0.9800 .
C5 N1 1.456(4) .
C5 C6 1.512(4) .
C5 H5A 0.9900 .
C5 H5B 0.9900 .
C6 C7 1.521(5) .
C6 H6A 0.9900 .
C6 H6B 0.9900 .
C7 C8 1.519(5) .
C7 H7A 0.9900 .
C7 H7B 0.9900 .
C8 H8A 0.9800 .
C8 H8B 0.9800 .
C8 H8C 0.9800 .
C11 C12 1.436(5) .
C11 C15 1.438(4) .
C11 C16 1.503(4) .
C12 C13 1.464(4) .
C12 C17 1.498(4) .
C13 C14 1.407(5) .
C13 C18 1.502(5) .
C14 C15 1.457(5) .
C14 C19 1.500(4) .
C15 C20 1.498(5) .
C16 H16A 0.9800 .
C16 H16B 0.9800 .
C16 H16C 0.9800 .
C17 H17A 0.9800 .
C17 H17B 0.9800 .
C17 H17C 0.9800 .
C18 H18A 0.9800 .
C18 H18B 0.9800 .
C18 H18C 0.9800 .
C19 H19A 0.9800 .
C19 H19B 0.9800 .
C19 H19C 0.9800 .
C20 H20A 0.9800 .
C20 H20B 0.9800 .
C20 H20C 0.9800 .
